data_4114938
loop_
_publ_author_name
'Jun Lu'
'Jiajia Zhang'
'Xianfeng Shen'
'Douglas M. Ho'
'Robert A. Pascal'

_publ_section_title
;
 Octaphenylbiphenylene and Dodecaphenyltriptycene
;
_journal_name_full 'Journal of the American Chemical Society'
_journal_page_first 8035
_journal_page_last 8041
_journal_paper_doi 10.1021/ja0203723
_journal_volume 124
_journal_year 2002
_chemical_compound_source 'chemical synthesis'
_chemical_formula_moiety 'C92 H62'
_chemical_formula_structural 'C92 H62 . 9 C6 H6'
_chemical_formula_sum 'C146 H116'
_chemical_formula_weight 1870.39
_chemical_name_systematic
; 
 1,2,3,4,5,6,7,8,13,14,15,16-Dodecaphenyltriptycene Benzene Clathrate
;
_space_group_IT_number 33
_symmetry_cell_setting orthorhombic
_symmetry_space_group_name_Hall 'P 2c -2n'
_symmetry_space_group_name_H-M 'P n a 21'
_atom_sites_solution_hydrogens geom
_atom_sites_solution_primary direct
_atom_sites_solution_secondary difmap
_audit_creation_method SHELXL
_cell_angle_alpha 90.00
_cell_angle_beta 90.00
_cell_angle_gamma 90.00
_cell_formula_units_Z 4
_cell_length_a 24.1553(15)
_cell_length_b 17.0160(12)
_cell_length_c 26.221(2)
_cell_measurement_reflns_used 29102
_cell_measurement_temperature 200(2)
_cell_measurement_theta_max 22.51
_cell_measurement_theta_min 1.43
_cell_volume 10777.5(13)
_computing_cell_refinement DENZO-SMN
_computing_data_collection 'Nonius COLLECT'
_computing_data_reduction DENZO-SMN
_computing_molecular_graphics 'Siemens SHELXTL'
_computing_publication_material 'Siemens SHELXTL'
_computing_structure_refinement 'Siemens SHELXTL'
_computing_structure_solution 'Siemens SHELXTL'
_diffrn_ambient_temperature 200(2)
_diffrn_measurement_device 'Nonius KappaCCD'
_diffrn_measurement_method 'omega scans; 600 0.5 deg frames; 240 sec/deg'
_diffrn_radiation_monochromator graphite
_diffrn_radiation_source 'fine-focus sealed tube'
_diffrn_radiation_type MoK\a
_diffrn_radiation_wavelength 0.71073
_diffrn_reflns_av_R_equivalents 0.063
_diffrn_reflns_av_sigmaI/netI 0.0768
_diffrn_reflns_limit_h_max 25
_diffrn_reflns_limit_h_min -26
_diffrn_reflns_limit_k_max 18
_diffrn_reflns_limit_k_min -18
_diffrn_reflns_limit_l_max 28
_diffrn_reflns_limit_l_min -28
_diffrn_reflns_number 29102
_diffrn_reflns_theta_max 22.51
_diffrn_reflns_theta_min 1.43
_diffrn_standards_number 0
_exptl_absorpt_coefficient_mu 0.065
_exptl_absorpt_correction_type none
_exptl_crystal_colour Colorless
_exptl_crystal_density_diffrn 1.153
_exptl_crystal_density_meas ?
_exptl_crystal_description Plate
_exptl_crystal_F_000 3968
_exptl_crystal_size_max 0.42
_exptl_crystal_size_mid 0.35
_exptl_crystal_size_min 0.07
_refine_diff_density_max 0.195
_refine_diff_density_min -0.173
_refine_diff_density_rms 0.036
_refine_ls_abs_structure_details 'Flack H D (1983), Acta Cryst. A39, 876-881'
_refine_ls_abs_structure_Flack 0.40(732)
_refine_ls_extinction_coef 0.00139(14)
_refine_ls_extinction_expression Fc^*^=kFc[1+0.001xFc^2^\l^3^/sin(2\q)]^-1/4^
_refine_ls_extinction_method SHELXL
_refine_ls_goodness_of_fit_all 1.058
_refine_ls_goodness_of_fit_obs 1.114
_refine_ls_hydrogen_treatment 'XYZ riding, U(H) = 1.2U(C)'
_refine_ls_matrix_type full
_refine_ls_number_parameters 1280
_refine_ls_number_reflns 13352
_refine_ls_number_restraints 1
_refine_ls_restrained_S_all 1.096
_refine_ls_restrained_S_obs 1.114
_refine_ls_R_factor_all 0.0993
_refine_ls_R_factor_obs 0.0602
_refine_ls_shift/esd_max -0.001
_refine_ls_shift/esd_mean 0.000
_refine_ls_structure_factor_coef Fsqd
_refine_ls_weighting_details 'w=1/[\s^2^(Fo^2^)+(0.0469P)^2^+4.0361P] where P=(Fo^2^+2Fc^2^)/3'
_refine_ls_weighting_scheme calc
_refine_ls_wR_factor_all 0.1390
_refine_ls_wR_factor_obs 0.1182
_reflns_number_observed 9682
_reflns_number_total 13354
_reflns_observed_criterion >2sigma(I)
_cod_data_source_file ja0203723_4.cif
_cod_data_source_block 95f
_cod_depositor_comments
;
The following automatic conversions were performed:

'_exptl_crystal_density_meas' value 'none' was changed to '?' - the
value is perceived as not measured.

Automatic conversion script
Id: cif_fix_values 3008 2015-01-20 13:52:24Z robertas 

The following automatic conversions were performed:

'_refine_ls_weighting_scheme' value 'calc
w=1/[\s^2^(Fo^2^)+(0.0469P)^2^+4.0361P] where P=(Fo^2^+2Fc^2^)/3' was
changed to 'calc'. New tag '_refine_ls_weighting_details' was
created. The value of the new tag was set to
'w=1/[\s^2^(Fo^2^)+(0.0469P)^2^+4.0361P] where P=(Fo^2^+2Fc^2^)/3'.

Automatic conversion script
Id: cif_fix_values 3143 2015-03-26 13:38:13Z robertas 
;
_cod_database_code 4114938

loop_
_symmetry_equiv_pos_as_xyz
'x, y, z'
'-x, -y, z+1/2'
'x+1/2, -y+1/2, z'
'-x+1/2, y+1/2, z+1/2'

loop_
_atom_site_aniso_label
_atom_site_aniso_U_11
_atom_site_aniso_U_22
_atom_site_aniso_U_33
_atom_site_aniso_U_23
_atom_site_aniso_U_13
_atom_site_aniso_U_12
C1 0.021(2) 0.031(3) 0.039(3) -0.001(2) 0.000(2) 0.003(2)
C2 0.021(2) 0.028(3) 0.047(3) 0.003(2) -0.001(2) -0.004(2)
C3 0.019(2) 0.032(3) 0.045(3) 0.000(2) -0.005(2) 0.000(2)
C4 0.018(2) 0.036(3) 0.039(3) -0.010(2) 0.001(2) 0.003(2)
C4A 0.017(2) 0.027(2) 0.033(2) -0.002(2) -0.004(2) -0.004(2)
C5 0.021(2) 0.030(3) 0.036(3) -0.005(2) 0.003(2) 0.001(2)
C6 0.027(3) 0.033(3) 0.036(3) 0.001(2) 0.000(2) -0.003(2)
C7 0.020(2) 0.037(3) 0.036(3) -0.006(2) 0.000(2) 0.001(2)
C8 0.023(2) 0.031(3) 0.035(3) -0.004(2) 0.001(2) -0.003(2)
C8A 0.025(2) 0.027(2) 0.029(2) -0.003(2) 0.001(2) -0.003(2)
C9 0.018(2) 0.032(3) 0.035(3) -0.003(2) 0.003(2) 0.003(2)
C9A 0.020(2) 0.035(3) 0.030(2) -0.002(2) -0.001(2) -0.001(2)
C10 0.020(2) 0.032(2) 0.032(3) 0.001(2) 0.001(2) -0.003(2)
C10A 0.023(2) 0.028(3) 0.031(3) 0.001(2) -0.001(2) -0.006(2)
C11 0.019(2) 0.026(2) 0.038(3) 0.002(2) -0.001(2) 0.000(2)
C12 0.021(2) 0.025(2) 0.039(3) 0.003(2) 0.000(2) -0.001(2)
C13 0.026(2) 0.029(2) 0.035(3) -0.002(2) -0.001(2) 0.005(2)
C14 0.032(3) 0.030(3) 0.033(3) -0.005(2) 0.001(2) 0.000(2)
C15 0.025(3) 0.031(3) 0.039(3) -0.002(2) -0.004(2) -0.006(2)
C16 0.021(2) 0.026(2) 0.043(3) 0.002(2) 0.000(2) 0.003(2)
C17 0.026(3) 0.027(2) 0.043(3) -0.001(2) -0.001(2) 0.001(2)
C18 0.026(3) 0.037(3) 0.055(3) 0.009(2) 0.003(2) 0.000(2)
C19 0.027(3) 0.053(3) 0.063(4) 0.010(3) 0.002(2) 0.010(2)
C20 0.026(3) 0.064(3) 0.068(4) 0.014(3) 0.018(3) 0.007(2)
C21 0.034(3) 0.058(3) 0.054(3) 0.016(3) 0.012(2) -0.001(2)
C22 0.028(3) 0.039(3) 0.054(3) 0.008(2) 0.000(2) 0.003(2)
C23 0.024(2) 0.033(3) 0.054(3) -0.004(2) 0.005(2) 0.001(2)
C24 0.029(3) 0.039(3) 0.075(4) 0.003(3) -0.003(2) -0.003(2)
C25 0.038(3) 0.036(3) 0.112(5) 0.006(3) -0.005(3) -0.012(3)
C26 0.052(4) 0.035(3) 0.090(4) 0.006(3) 0.005(3) -0.007(3)
C27 0.052(3) 0.039(3) 0.076(4) 0.016(3) 0.003(3) 0.007(3)
C28 0.033(3) 0.040(3) 0.066(3) 0.009(3) -0.002(2) 0.001(2)
C29 0.026(2) 0.028(3) 0.058(3) 0.000(2) 0.005(2) 0.003(2)
C30 0.030(3) 0.034(3) 0.068(3) -0.008(3) 0.002(2) 0.002(2)
C31 0.030(3) 0.046(3) 0.088(4) -0.006(3) -0.001(3) 0.010(2)
C32 0.051(3) 0.034(3) 0.090(4) -0.011(3) 0.017(3) 0.006(3)
C33 0.053(3) 0.039(3) 0.060(3) -0.009(3) 0.002(3) -0.010(3)
C34 0.035(3) 0.036(3) 0.059(3) -0.010(3) 0.003(2) -0.001(2)
C35 0.028(3) 0.033(3) 0.041(3) -0.001(2) 0.003(2) 0.006(2)
C36 0.023(3) 0.036(3) 0.055(3) -0.004(2) 0.002(2) 0.001(2)
C37 0.021(2) 0.049(3) 0.069(4) -0.006(3) 0.003(2) -0.002(2)
C38 0.031(3) 0.058(4) 0.071(4) -0.004(3) 0.018(3) 0.005(3)
C39 0.045(3) 0.052(3) 0.058(3) -0.013(3) 0.022(3) 0.003(3)
C40 0.034(3) 0.037(3) 0.057(3) -0.007(2) 0.002(2) 0.004(2)
C41 0.020(2) 0.047(3) 0.041(3) 0.002(2) -0.001(2) 0.002(2)
C42 0.034(3) 0.046(3) 0.043(3) 0.003(2) 0.007(2) 0.002(2)
C43 0.043(3) 0.065(4) 0.055(3) 0.004(3) 0.014(3) 0.011(3)
C44 0.034(3) 0.083(4) 0.048(3) 0.010(3) 0.014(2) 0.003(3)
C45 0.038(3) 0.065(4) 0.056(3) 0.021(3) 0.006(3) -0.007(3)
C46 0.027(3) 0.048(3) 0.054(3) 0.012(3) 0.008(2) -0.002(2)
C47 0.027(2) 0.049(3) 0.036(3) 0.004(3) -0.001(2) 0.002(2)
C48 0.052(3) 0.057(3) 0.039(3) 0.000(3) 0.002(2) 0.001(3)
C49 0.063(4) 0.089(5) 0.038(3) -0.010(3) 0.003(3) -0.001(3)
C50 0.045(3) 0.096(5) 0.047(3) 0.015(4) -0.001(3) 0.001(3)
C51 0.050(3) 0.075(4) 0.061(4) 0.019(3) -0.002(3) 0.007(3)
C52 0.039(3) 0.055(3) 0.038(3) 0.007(3) -0.001(2) 0.003(2)
C53 0.029(2) 0.041(3) 0.033(3) 0.007(2) -0.003(2) 0.001(2)
C54 0.033(3) 0.050(3) 0.049(3) 0.002(3) -0.007(2) 0.009(2)
C55 0.050(3) 0.070(4) 0.062(4) 0.007(3) 0.002(3) 0.023(3)
C56 0.036(3) 0.089(5) 0.064(4) 0.027(3) -0.003(3) 0.015(3)
C57 0.034(3) 0.075(4) 0.046(3) 0.011(3) -0.009(2) -0.004(3)
C58 0.037(3) 0.051(3) 0.046(3) 0.007(3) 0.002(2) -0.004(2)
C59 0.019(2) 0.035(3) 0.043(3) 0.006(2) 0.002(2) 0.005(2)
C60 0.026(2) 0.053(3) 0.042(3) 0.004(3) 0.002(2) 0.006(2)
C61 0.044(3) 0.068(4) 0.046(3) 0.000(3) 0.009(3) 0.020(3)
C62 0.037(3) 0.082(4) 0.049(4) 0.016(3) 0.014(3) 0.017(3)
C63 0.023(3) 0.062(4) 0.057(3) 0.018(3) 0.004(3) 0.002(2)
C64 0.030(3) 0.042(3) 0.044(3) 0.005(2) 0.000(2) 0.004(2)
C65 0.021(2) 0.046(3) 0.031(3) -0.004(2) -0.006(2) -0.004(2)
C66 0.036(3) 0.059(3) 0.039(3) -0.009(2) 0.003(2) -0.009(2)
C67 0.043(3) 0.106(5) 0.054(4) -0.004(3) 0.014(3) -0.023(3)
C68 0.036(3) 0.130(6) 0.054(4) -0.013(4) 0.016(3) -0.010(4)
C69 0.040(3) 0.106(5) 0.044(3) -0.025(3) 0.003(3) 0.018(3)
C70 0.034(3) 0.058(3) 0.044(3) -0.009(3) -0.003(2) 0.005(2)
C71 0.024(2) 0.043(3) 0.039(3) -0.003(2) -0.005(2) -0.001(2)
C72 0.043(3) 0.045(3) 0.050(3) -0.001(3) -0.003(2) 0.001(2)
C73 0.055(3) 0.063(4) 0.039(3) -0.003(3) -0.001(3) -0.004(3)
C74 0.065(4) 0.075(4) 0.043(3) -0.020(3) -0.004(3) 0.002(3)
C75 0.072(4) 0.048(3) 0.052(4) -0.013(3) -0.001(3) -0.002(3)
C76 0.046(3) 0.044(3) 0.055(4) -0.001(3) -0.002(2) -0.003(2)
C77 0.024(2) 0.036(3) 0.050(3) -0.006(2) 0.002(2) -0.004(2)
C78 0.029(3) 0.047(3) 0.058(3) 0.000(3) -0.002(2) -0.001(2)
C79 0.035(3) 0.055(3) 0.071(4) -0.005(3) -0.005(3) -0.012(2)
C80 0.034(3) 0.063(4) 0.075(4) -0.004(3) -0.012(3) -0.015(3)
C81 0.042(3) 0.061(4) 0.058(4) -0.001(3) -0.016(3) 0.002(3)
C82 0.031(3) 0.049(3) 0.045(3) -0.001(2) -0.004(2) -0.011(2)
C83 0.022(2) 0.039(2) 0.044(3) -0.006(3) -0.001(2) -0.003(2)
C84 0.036(3) 0.053(3) 0.044(3) -0.001(3) 0.000(2) -0.010(2)
C85 0.057(4) 0.072(4) 0.050(3) -0.006(3) 0.013(3) -0.029(3)
C86 0.038(3) 0.079(4) 0.080(5) -0.022(4) 0.027(3) -0.025(3)
C87 0.030(3) 0.060(4) 0.082(4) -0.019(3) 0.004(3) -0.006(3)
C88 0.028(3) 0.051(3) 0.054(3) -0.013(3) 0.003(2) -0.008(2)
C101 0.036(3) 0.074(4) 0.091(4) 0.002(4) -0.020(3) 0.008(3)
C102 0.046(3) 0.064(4) 0.131(6) 0.015(4) -0.012(4) -0.010(3)
C103 0.057(4) 0.062(4) 0.151(6) 0.036(4) -0.020(4) 0.003(3)
C104 0.031(3) 0.079(4) 0.152(6) 0.047(4) -0.020(4) -0.002(3)
C105 0.047(4) 0.069(4) 0.096(4) 0.027(4) -0.003(3) 0.001(3)
C106 0.068(4) 0.072(4) 0.072(4) 0.016(3) -0.009(3) 0.016(3)
C201 0.062(4) 0.089(5) 0.099(5) 0.005(4) -0.012(4) -0.021(4)
C202 0.039(3) 0.120(6) 0.108(6) -0.008(5) 0.004(3) 0.004(4)
C203 0.055(4) 0.083(5) 0.099(5) 0.002(4) -0.012(4) 0.013(4)
C204 0.058(4) 0.075(5) 0.083(5) 0.013(4) -0.011(4) -0.001(3)
C205 0.067(4) 0.080(5) 0.059(4) 0.010(3) -0.012(3) -0.002(3)
C206 0.058(4) 0.081(4) 0.066(4) 0.000(3) -0.017(3) -0.011(3)
C301 0.134(7) 0.064(5) 0.097(6) -0.002(5) -0.039(6) -0.002(4)
C302 0.095(6) 0.083(5) 0.095(6) -0.023(4) 0.009(5) 0.022(4)
C303 0.127(7) 0.067(4) 0.072(5) -0.017(3) -0.020(5) 0.018(4)
C304 0.095(6) 0.060(5) 0.182(10) -0.011(6) 0.004(7) -0.002(4)
C305 0.169(10) 0.091(7) 0.130(10) -0.017(6) 0.076(8) -0.038(7)
C306 0.222(12) 0.071(5) 0.066(5) 0.001(4) 0.006(8) -0.055(7)
C401 0.084(7) 0.218(12) 0.241(16) 0.079(14) 0.055(9) 0.015(7)
C402 0.170(11) 0.173(11) 0.123(9) 0.003(8) 0.076(9) 0.000(8)
C403 0.125(8) 0.151(9) 0.098(7) 0.027(6) -0.016(6) -0.035(7)
C404 0.133(8) 0.106(7) 0.145(9) -0.002(7) 0.016(7) -0.039(6)
C405 0.209(14) 0.163(12) 0.129(8) 0.022(9) -0.047(9) -0.098(9)
C406 0.114(9) 0.180(13) 0.211(14) 0.111(10) -0.057(9) -0.068(9)
C501 0.092(5) 0.064(5) 0.130(7) 0.015(5) -0.002(5) -0.026(4)
C502 0.072(5) 0.098(6) 0.100(6) -0.010(5) 0.013(4) -0.020(5)
C503 0.075(5) 0.056(5) 0.126(6) -0.025(4) -0.011(5) 0.005(4)
C504 0.072(4) 0.061(5) 0.118(6) 0.023(4) -0.010(4) -0.007(4)
C505 0.072(4) 0.080(5) 0.094(5) 0.010(4) 0.007(4) 0.004(4)
C506 0.087(5) 0.050(5) 0.118(6) -0.006(4) -0.013(5) 0.012(4)
C601 0.067(4) 0.067(4) 0.092(5) 0.010(4) -0.007(4) -0.011(4)
C602 0.078(5) 0.068(5) 0.071(4) 0.021(4) 0.011(3) 0.015(4)
C603 0.094(5) 0.061(4) 0.077(4) -0.006(3) 0.001(4) -0.008(4)
C604 0.063(4) 0.077(5) 0.064(4) 0.004(3) -0.002(3) -0.011(4)
C605 0.068(4) 0.060(4) 0.079(4) 0.009(3) 0.007(3) 0.009(3)
C606 0.088(5) 0.051(4) 0.103(5) -0.003(4) 0.001(4) -0.001(4)
C701 0.098(5) 0.068(5) 0.097(6) 0.001(4) -0.008(4) 0.004(4)
C702 0.126(6) 0.088(6) 0.097(6) -0.016(5) -0.033(5) 0.013(5)
C703 0.116(6) 0.078(6) 0.126(7) -0.012(5) -0.034(5) -0.017(5)
C704 0.078(5) 0.081(5) 0.104(6) -0.007(5) 0.001(4) -0.025(4)
C705 0.133(6) 0.098(6) 0.070(5) 0.001(4) 0.002(5) -0.022(5)
C706 0.133(6) 0.076(5) 0.086(5) -0.003(4) -0.018(5) -0.032(4)
C801 0.171(10) 0.088(7) 0.226(14) -0.001(8) 0.072(11) -0.040(6)
C802 0.294(21) 0.145(10) 0.171(14) -0.014(11) 0.124(13) -0.044(11)
C803 0.381(26) 0.110(9) 0.156(11) 0.014(7) 0.102(16) 0.013(13)
C804 0.236(14) 0.124(9) 0.174(13) 0.030(9) -0.005(11) 0.059(8)
C805 0.186(12) 0.122(8) 0.146(11) -0.005(7) 0.075(8) 0.022(8)
C806 0.190(10) 0.077(6) 0.163(10) 0.010(6) 0.054(10) -0.026(7)
C901 0.177(11) 0.310(16) 0.152(9) -0.126(10) 0.048(8) -0.121(10)
C902 0.101(7) 0.224(11) 0.081(6) -0.013(6) 0.028(5) 0.022(6)
C903 0.118(7) 0.107(6) 0.128(7) -0.033(5) -0.040(7) -0.005(6)
C904 0.073(6) 0.104(7) 0.203(11) 0.017(7) -0.041(6) -0.030(5)
C905 0.056(5) 0.143(8) 0.193(10) -0.012(7) 0.018(5) 0.011(5)
C906 0.148(9) 0.221(11) 0.183(11) -0.132(9) 0.018(8) -0.034(8)

loop_
_atom_site_label
_atom_site_type_symbol
_atom_site_fract_x
_atom_site_fract_y
_atom_site_fract_z
_atom_site_U_iso_or_equiv
_atom_site_thermal_displace_type
_atom_site_occupancy
_atom_site_calc_flag
_atom_site_refinement_flags
C1 C 0.12548(15) 0.2091(2) 0.2782(2) 0.0304(10) Uani 1 d .
C2 C 0.1510(2) 0.1384(2) 0.2619(2) 0.0323(10) Uani 1 d .
C3 C 0.2004(2) 0.1400(2) 0.2336(2) 0.0319(10) Uani 1 d .
C4 C 0.22518(15) 0.2125(2) 0.2204(2) 0.0308(10) Uani 1 d .
C4A C 0.19967(14) 0.2814(2) 0.2359(2) 0.0256(10) Uani 1 d .
C5 C 0.16496(15) 0.4313(2) 0.1474(2) 0.0290(10) Uani 1 d .
C6 C 0.1136(2) 0.4595(2) 0.1294(2) 0.0320(11) Uani 1 d .
C7 C 0.0673(2) 0.4634(2) 0.1618(2) 0.0313(11) Uani 1 d .
C8 C 0.0713(2) 0.4375(2) 0.2125(2) 0.0296(10) Uani 1 d .
C8A C 0.1212(2) 0.4046(2) 0.22913(15) 0.0270(10) Uani 1 d .
C9 C 0.13160(15) 0.3630(2) 0.2797(2) 0.0282(10) Uani 1 d .
H9 H 0.09802(15) 0.3621(2) 0.3020(2) 0.034 Uiso 1 calc R
C9A C 0.1513(2) 0.2801(2) 0.2651(2) 0.0282(10) Uani 1 d .
C10 C 0.21804(15) 0.3655(2) 0.22246(15) 0.0278(10) Uani 1 d .
H10 H 0.25156(15) 0.3665(2) 0.20009(15) 0.033 Uiso 1 calc R
C10A C 0.16759(15) 0.4032(2) 0.1971(2) 0.0275(10) Uani 1 d .
C11 C 0.2274(2) 0.4073(2) 0.2730(2) 0.0275(10) Uani 1 d .
C12 C 0.1810(2) 0.4040(2) 0.3053(2) 0.0284(10) Uani 1 d .
C13 C 0.1829(2) 0.4325(2) 0.3547(2) 0.0300(10) Uani 1 d .
C14 C 0.2332(2) 0.4667(2) 0.3721(2) 0.0317(10) Uani 1 d .
C15 C 0.2789(2) 0.4732(2) 0.3397(2) 0.0321(11) Uani 1 d .
C16 C 0.2764(2) 0.4433(2) 0.2894(2) 0.0296(10) Uani 1 d .
C17 C 0.0741(2) 0.2063(2) 0.3093(2) 0.0319(11) Uani 1 d .
C18 C 0.0262(2) 0.2443(2) 0.2933(2) 0.0393(11) Uani 1 d .
H18 H 0.0268(2) 0.2737(2) 0.2625(2) 0.047 Uiso 1 calc R
C19 C -0.0224(2) 0.2402(3) 0.3211(2) 0.0476(13) Uani 1 d .
H19 H -0.0547(2) 0.2666(3) 0.3096(2) 0.057 Uiso 1 calc R
C20 C -0.0236(2) 0.1976(3) 0.3657(2) 0.0524(14) Uani 1 d .
H20 H -0.0570(2) 0.1941(3) 0.3847(2) 0.063 Uiso 1 calc R
C21 C 0.0233(2) 0.1598(3) 0.3832(2) 0.0483(13) Uani 1 d .
H21 H 0.0225(2) 0.1311(3) 0.4142(2) 0.058 Uiso 1 calc R
C22 C 0.0715(2) 0.1645(3) 0.3549(2) 0.0401(12) Uani 1 d .
H22 H 0.1037(2) 0.1385(3) 0.3669(2) 0.048 Uiso 1 calc R
C23 C 0.1254(2) 0.0614(3) 0.2749(2) 0.0370(12) Uani 1 d .
C24 C 0.0728(2) 0.0412(3) 0.2580(2) 0.0478(13) Uani 1 d .
H24 H 0.0532(2) 0.0765(3) 0.2364(2) 0.057 Uiso 1 calc R
C25 C 0.0482(2) -0.0292(3) 0.2720(2) 0.062(2) Uani 1 d .
H25 H 0.0122(2) -0.0416(3) 0.2599(2) 0.074 Uiso 1 calc R
C26 C 0.0753(2) -0.0809(3) 0.3030(2) 0.0591(15) Uani 1 d .
H26 H 0.0579(2) -0.1284(3) 0.3132(2) 0.071 Uiso 1 calc R
C27 C 0.1279(2) -0.0637(3) 0.3192(2) 0.0555(14) Uani 1 d .
H27 H 0.1475(2) -0.1000(3) 0.3401(2) 0.067 Uiso 1 calc R
C28 C 0.1527(2) 0.0069(3) 0.3052(2) 0.0463(13) Uani 1 d .
H28 H 0.1892(2) 0.0180(3) 0.3166(2) 0.056 Uiso 1 calc R
C29 C 0.2269(2) 0.0647(2) 0.2170(2) 0.0377(12) Uani 1 d .
C30 C 0.2783(2) 0.0432(3) 0.2369(2) 0.0442(12) Uani 1 d .
H30 H 0.2952(2) 0.0752(3) 0.2622(2) 0.053 Uiso 1 calc R
C31 C 0.3051(2) -0.0240(3) 0.2203(2) 0.0547(14) Uani 1 d .
H31 H 0.3402(2) -0.0378(3) 0.2339(2) 0.066 Uiso 1 calc R
C32 C 0.2804(2) -0.0708(3) 0.1840(2) 0.0585(15) Uani 1 d .
H32 H 0.2990(2) -0.1163(3) 0.1719(2) 0.070 Uiso 1 calc R
C33 C 0.2288(2) -0.0520(3) 0.1652(2) 0.0507(13) Uani 1 d .
H33 H 0.2115(2) -0.0854(3) 0.1410(2) 0.061 Uiso 1 calc R
C34 C 0.2023(2) 0.0153(3) 0.1814(2) 0.0432(12) Uani 1 d .
H34 H 0.1669(2) 0.0280(3) 0.1681(2) 0.052 Uiso 1 calc R
C35 C 0.2785(2) 0.2130(2) 0.1908(2) 0.0339(11) Uani 1 d .
C36 C 0.3254(2) 0.2458(2) 0.2118(2) 0.0383(11) Uani 1 d .
H36 H 0.3238(2) 0.2699(2) 0.2444(2) 0.046 Uiso 1 calc R
C37 C 0.3751(2) 0.2436(3) 0.1849(2) 0.0461(12) Uani 1 d .
H37 H 0.4071(2) 0.2672(3) 0.1994(2) 0.055 Uiso 1 calc R
C38 C 0.3788(2) 0.2086(3) 0.1387(2) 0.0537(14) Uani 1 d .
H38 H 0.4132(2) 0.2073(3) 0.1211(2) 0.064 Uiso 1 calc R
C39 C 0.3325(2) 0.1750(3) 0.1173(2) 0.0517(14) Uani 1 d .
H39 H 0.3349(2) 0.1499(3) 0.0850(2) 0.062 Uiso 1 calc R
C40 C 0.2819(2) 0.1779(2) 0.1430(2) 0.0428(12) Uani 1 d .
H40 H 0.2497(2) 0.1558(2) 0.1278(2) 0.051 Uiso 1 calc R
C41 C 0.2154(2) 0.4360(3) 0.1140(2) 0.0358(11) Uani 1 d .
C42 C 0.2467(2) 0.3693(3) 0.1029(2) 0.0411(11) Uani 1 d .
H42 H 0.2352(2) 0.3194(3) 0.1153(2) 0.049 Uiso 1 calc R
C43 C 0.2941(2) 0.3753(3) 0.0743(2) 0.0543(14) Uani 1 d .
H43 H 0.3150(2) 0.3295(3) 0.0670(2) 0.065 Uiso 1 calc R
C44 C 0.3115(2) 0.4466(3) 0.0561(2) 0.0554(14) Uani 1 d .
H44 H 0.3446(2) 0.4504(3) 0.0367(2) 0.066 Uiso 1 calc R
C45 C 0.2802(2) 0.5131(3) 0.0661(2) 0.0532(14) Uani 1 d .
H45 H 0.2915(2) 0.5625(3) 0.0528(2) 0.064 Uiso 1 calc R
C46 C 0.2328(2) 0.5080(3) 0.0954(2) 0.0431(12) Uani 1 d .
H46 H 0.2122(2) 0.5541(3) 0.1028(2) 0.052 Uiso 1 calc R
C47 C 0.1072(2) 0.4817(3) 0.0745(2) 0.0371(11) Uani 1 d .
C48 C 0.1080(2) 0.4247(3) 0.0374(2) 0.0491(13) Uani 1 d .
H48 H 0.1156(2) 0.3718(3) 0.0468(2) 0.059 Uiso 1 calc R
C49 C 0.0981(2) 0.4424(4) -0.0136(2) 0.063(2) Uani 1 d .
H49 H 0.0983(2) 0.4022(4) -0.0387(2) 0.076 Uiso 1 calc R
C50 C 0.0882(2) 0.5187(4) -0.0270(2) 0.063(2) Uani 1 d .
H50 H 0.0807(2) 0.5312(4) -0.0616(2) 0.076 Uiso 1 calc R
C51 C 0.0887(2) 0.5779(4) 0.0091(2) 0.0616(15) Uani 1 d .
H51 H 0.0829(2) 0.6311(4) -0.0006(2) 0.074 Uiso 1 calc R
C52 C 0.0979(2) 0.5582(3) 0.0593(2) 0.0443(12) Uani 1 d .
H52 H 0.0978(2) 0.5986(3) 0.0843(2) 0.053 Uiso 1 calc R
C53 C 0.0140(2) 0.4954(3) 0.1416(2) 0.0345(11) Uani 1 d .
C54 C -0.0064(2) 0.5667(3) 0.1578(2) 0.0441(12) Uani 1 d .
H54 H 0.0136(2) 0.5960(3) 0.1826(2) 0.053 Uiso 1 calc R
C55 C -0.0556(2) 0.5966(3) 0.1388(2) 0.0608(15) Uani 1 d .
H55 H -0.0692(2) 0.6456(3) 0.1508(2) 0.073 Uiso 1 calc R
C56 C -0.0844(2) 0.5551(4) 0.1027(2) 0.063(2) Uani 1 d .
H56 H -0.1180(2) 0.5756(4) 0.0893(2) 0.076 Uiso 1 calc R
C57 C -0.0648(2) 0.4836(3) 0.0857(2) 0.0514(13) Uani 1 d .
H57 H -0.0851(2) 0.4548(3) 0.0610(2) 0.062 Uiso 1 calc R
C58 C -0.0157(2) 0.4538(3) 0.1047(2) 0.0445(12) Uani 1 d .
H58 H -0.0021(2) 0.4049(3) 0.0926(2) 0.053 Uiso 1 calc R
C59 C 0.0237(2) 0.4457(2) 0.2488(2) 0.0326(11) Uani 1 d .
C60 C 0.0295(2) 0.4861(3) 0.2944(2) 0.0401(12) Uani 1 d .
H60 H 0.0645(2) 0.5078(3) 0.3030(2) 0.048 Uiso 1 calc R
C61 C -0.0142(2) 0.4955(3) 0.3274(2) 0.0528(14) Uani 1 d .
H61 H -0.0093(2) 0.5239(3) 0.3583(2) 0.063 Uiso 1 calc R
C62 C -0.0655(2) 0.4634(3) 0.3155(2) 0.0558(15) Uani 1 d .
H62 H -0.0959(2) 0.4695(3) 0.3382(2) 0.067 Uiso 1 calc R
C63 C -0.0721(2) 0.4229(3) 0.2710(2) 0.0473(13) Uani 1 d .
H63 H -0.1071(2) 0.4009(3) 0.2628(2) 0.057 Uiso 1 calc R
C64 C -0.0281(2) 0.4137(3) 0.2377(2) 0.0388(11) Uani 1 d .
H64 H -0.0333(2) 0.3853(3) 0.2069(2) 0.047 Uiso 1 calc R
C65 C 0.1351(2) 0.4272(3) 0.3900(2) 0.0326(11) Uani 1 d .
C66 C 0.1159(2) 0.3532(3) 0.4044(2) 0.0446(12) Uani 1 d .
H66 H 0.1315(2) 0.3074(3) 0.3894(2) 0.053 Uiso 1 calc R
C67 C 0.0734(2) 0.3461(4) 0.4410(2) 0.067(2) Uani 1 d .
H67 H 0.0605(2) 0.2957(4) 0.4510(2) 0.081 Uiso 1 calc R
C68 C 0.0509(2) 0.4125(5) 0.4620(2) 0.073(2) Uani 1 d .
H68 H 0.0229(2) 0.4078(5) 0.4872(2) 0.088 Uiso 1 calc R
C69 C 0.0686(2) 0.4865(4) 0.4469(2) 0.063(2) Uani 1 d .
H69 H 0.0520(2) 0.5320(4) 0.4611(2) 0.076 Uiso 1 calc R
C70 C 0.1108(2) 0.4942(3) 0.4107(2) 0.0453(13) Uani 1 d .
H70 H 0.1228(2) 0.5449(3) 0.4003(2) 0.054 Uiso 1 calc R
C71 C 0.2378(2) 0.4922(3) 0.4268(2) 0.0353(11) Uani 1 d .
C72 C 0.2366(2) 0.4366(3) 0.4655(2) 0.0458(12) Uani 1 d .
H72 H 0.2333(2) 0.3827(3) 0.4567(2) 0.055 Uiso 1 calc R
C73 C 0.2400(2) 0.4566(3) 0.5160(2) 0.0521(13) Uani 1 d .
H73 H 0.2391(2) 0.4173(3) 0.5417(2) 0.063 Uiso 1 calc R
C74 C 0.2448(2) 0.5349(4) 0.5288(2) 0.061(2) Uani 1 d .
H74 H 0.2472(2) 0.5498(4) 0.5636(2) 0.073 Uiso 1 calc R
C75 C 0.2462(2) 0.5909(3) 0.4918(2) 0.0571(14) Uani 1 d .
H75 H 0.2494(2) 0.6446(3) 0.5013(2) 0.069 Uiso 1 calc R
C76 C 0.2430(2) 0.5714(3) 0.4405(2) 0.0482(13) Uani 1 d .
H76 H 0.2443(2) 0.6112(3) 0.4151(2) 0.058 Uiso 1 calc R
C77 C 0.3322(2) 0.5097(3) 0.3585(2) 0.0366(11) Uani 1 d .
C78 C 0.3536(2) 0.5766(3) 0.3355(2) 0.0448(12) Uani 1 d .
H78 H 0.3337(2) 0.6014(3) 0.3086(2) 0.054 Uiso 1 calc R
C79 C 0.4039(2) 0.6073(3) 0.3516(2) 0.0537(14) Uani 1 d .
H79 H 0.4185(2) 0.6529(3) 0.3355(2) 0.064 Uiso 1 calc R
C80 C 0.4329(2) 0.5721(3) 0.3906(2) 0.0572(14) Uani 1 d .
H80 H 0.4673(2) 0.5934(3) 0.4015(2) 0.069 Uiso 1 calc R
C81 C 0.4122(2) 0.5068(3) 0.4136(2) 0.0536(14) Uani 1 d .
H81 H 0.4322(2) 0.4823(3) 0.4405(2) 0.064 Uiso 1 calc R
C82 C 0.3615(2) 0.4756(3) 0.3979(2) 0.0414(12) Uani 1 d .
H82 H 0.3470(2) 0.4305(3) 0.4145(2) 0.050 Uiso 1 calc R
C83 C 0.3255(2) 0.4500(2) 0.2542(2) 0.0349(10) Uani 1 d .
C84 C 0.3213(2) 0.4895(3) 0.2085(2) 0.0443(12) Uani 1 d .
H84 H 0.2869(2) 0.5119(3) 0.1987(2) 0.053 Uiso 1 calc R
C85 C 0.3672(2) 0.4969(3) 0.1767(2) 0.060(2) Uani 1 d .
H85 H 0.3644(2) 0.5245(3) 0.1453(2) 0.072 Uiso 1 calc R
C86 C 0.4164(2) 0.4641(3) 0.1912(2) 0.065(2) Uani 1 d .
H86 H 0.4477(2) 0.4690(3) 0.1694(2) 0.079 Uiso 1 calc R
C87 C 0.4216(2) 0.4248(3) 0.2358(2) 0.057(2) Uani 1 d .
H87 H 0.4562(2) 0.4026(3) 0.2452(2) 0.069 Uiso 1 calc R
C88 C 0.3762(2) 0.4171(3) 0.2676(2) 0.0444(12) Uani 1 d .
H88 H 0.3797(2) 0.3892(3) 0.2989(2) 0.053 Uiso 1 calc R
C101 C 0.2349(2) 0.1921(4) 0.3747(2) 0.067(2) Uani 1 d .
H101 H 0.1967(2) 0.1977(4) 0.3670(2) 0.080 Uiso 1 calc R
C102 C 0.2531(2) 0.1277(3) 0.3993(3) 0.080(2) Uani 1 d .
H102 H 0.2275(2) 0.0883(3) 0.4094(3) 0.097 Uiso 1 calc R
C103 C 0.3071(2) 0.1187(3) 0.4094(3) 0.090(2) Uani 1 d .
H103 H 0.3199(2) 0.0731(3) 0.4267(3) 0.108 Uiso 1 calc R
C104 C 0.3436(2) 0.1759(4) 0.3946(3) 0.088(2) Uani 1 d .
H104 H 0.3820(2) 0.1697(4) 0.4014(3) 0.105 Uiso 1 calc R
C105 C 0.3254(2) 0.2406(3) 0.3706(2) 0.071(2) Uani 1 d .
H105 H 0.3508(2) 0.2802(3) 0.3604(2) 0.085 Uiso 1 calc R
C106 C 0.2712(2) 0.2493(4) 0.3610(2) 0.070(2) Uani 1 d .
H106 H 0.2582(2) 0.2955(4) 0.3446(2) 0.085 Uiso 1 calc R
C201 C 0.0416(3) -0.0380(4) 0.4913(3) 0.083(2) Uani 1 d .
H201 H 0.0161(3) -0.0798(4) 0.4968(3) 0.100 Uiso 1 calc R
C202 C 0.0404(2) 0.0275(5) 0.5230(3) 0.089(2) Uani 1 d .
H202 H 0.0135(2) 0.0313(5) 0.5492(3) 0.106 Uiso 1 calc R
C203 C 0.0790(2) 0.0879(4) 0.5161(3) 0.079(2) Uani 1 d .
H203 H 0.0791(2) 0.1324(4) 0.5379(3) 0.095 Uiso 1 calc R
C204 C 0.1168(2) 0.0815(4) 0.4770(2) 0.072(2) Uani 1 d .
H204 H 0.1436(2) 0.1216(4) 0.4720(2) 0.086 Uiso 1 calc R
C205 C 0.1160(2) 0.0172(4) 0.4451(2) 0.069(2) Uani 1 d .
H205 H 0.1414(2) 0.0142(4) 0.4175(2) 0.082 Uiso 1 calc R
C206 C 0.0787(2) -0.0429(4) 0.4527(2) 0.068(2) Uani 1 d .
H206 H 0.0790(2) -0.0875(4) 0.4309(2) 0.082 Uiso 1 calc R
C301 C 0.1705(4) 0.2549(4) 0.5511(4) 0.098(2) Uani 1 d .
H301 H 0.1340(4) 0.2665(4) 0.5398(4) 0.118 Uiso 1 calc R
C302 C 0.1808(3) 0.2471(4) 0.6011(3) 0.091(2) Uani 1 d .
H302 H 0.1510(3) 0.2514(4) 0.6246(3) 0.109 Uiso 1 calc R
C303 C 0.2328(4) 0.2331(3) 0.6189(3) 0.088(2) Uani 1 d .
H303 H 0.2398(4) 0.2286(3) 0.6545(3) 0.106 Uiso 1 calc R
C304 C 0.2747(3) 0.2256(4) 0.5840(5) 0.112(3) Uani 1 d .
H304 H 0.3114(3) 0.2158(4) 0.5953(5) 0.135 Uiso 1 calc R
C305 C 0.2639(6) 0.2322(5) 0.5334(5) 0.130(4) Uani 1 d .
H305 H 0.2930(6) 0.2269(5) 0.5093(5) 0.156 Uiso 1 calc R
C306 C 0.2109(6) 0.2466(5) 0.5172(3) 0.120(4) Uani 1 d .
H306 H 0.2032(6) 0.2506(5) 0.4818(3) 0.144 Uiso 1 calc R
C401 C 0.3981(3) 0.4022(4) 0.5799(5) 0.181(6) Uani 1 d G
H401 H 0.3757(4) 0.4461(4) 0.5887(8) 0.217 Uiso 1 d G
C402 C 0.4330(4) 0.3698(6) 0.6156(3) 0.155(4) Uani 1 d G
H402 H 0.4348(7) 0.3914(9) 0.6490(3) 0.186 Uiso 1 d G
C403 C 0.4654(3) 0.3062(6) 0.6030(4) 0.125(3) Uani 1 d G
H403 H 0.4895(4) 0.2838(9) 0.6276(6) 0.149 Uiso 1 d G
C404 C 0.4628(3) 0.2750(3) 0.5547(5) 0.128(3) Uani 1 d G
H404 H 0.4851(5) 0.2310(4) 0.5459(8) 0.154 Uiso 1 d G
C405 C 0.4278(4) 0.3073(6) 0.5190(2) 0.167(5) Uani 1 d G
H405 H 0.4260(7) 0.2857(10) 0.4856(3) 0.200 Uiso 1 d G
C406 C 0.3955(3) 0.3710(6) 0.5316(4) 0.168(6) Uani 1 d G
H406 H 0.3713(4) 0.3933(9) 0.5070(6) 0.202 Uiso 1 d G
C501 C 0.3087(3) 0.1287(4) 0.7680(3) 0.095(2) Uani 1 d .
H501 H 0.2975(3) 0.0806(4) 0.7833(3) 0.115 Uiso 1 calc R
C502 C 0.2862(3) 0.1979(5) 0.7839(3) 0.090(2) Uani 1 d .
H502 H 0.2590(3) 0.1979(5) 0.8101(3) 0.108 Uiso 1 calc R
C503 C 0.3022(3) 0.2664(4) 0.7627(3) 0.086(2) Uani 1 d .
H503 H 0.2864(3) 0.3145(4) 0.7740(3) 0.103 Uiso 1 calc R
C504 C 0.3406(3) 0.2663(4) 0.7255(3) 0.084(2) Uani 1 d .
H504 H 0.3515(3) 0.3147(4) 0.7104(3) 0.100 Uiso 1 calc R
C505 C 0.3640(2) 0.1977(4) 0.7091(2) 0.082(2) Uani 1 d .
H505 H 0.3917(2) 0.1981(4) 0.6834(2) 0.098 Uiso 1 calc R
C506 C 0.3473(3) 0.1290(4) 0.7302(3) 0.085(2) Uani 1 d .
H506 H 0.3625(3) 0.0808(4) 0.7185(3) 0.102 Uiso 1 calc R
C601 C 0.0158(3) 0.2261(4) 0.7379(3) 0.075(2) Uani 1 d .
H601 H -0.0213(3) 0.2082(4) 0.7347(3) 0.090 Uiso 1 calc R
C602 C 0.0267(3) 0.2964(4) 0.7607(2) 0.072(2) Uani 1 d .
H602 H -0.0028(3) 0.3282(4) 0.7730(2) 0.087 Uiso 1 calc R
C603 C 0.0808(3) 0.3211(4) 0.7658(2) 0.077(2) Uani 1 d .
H603 H 0.0889(3) 0.3701(4) 0.7814(2) 0.092 Uiso 1 calc R
C604 C 0.1228(2) 0.2744(4) 0.7483(2) 0.068(2) Uani 1 d .
H604 H 0.1601(2) 0.2912(4) 0.7521(2) 0.082 Uiso 1 calc R
C605 C 0.1118(2) 0.2044(3) 0.7257(2) 0.069(2) Uani 1 d .
H605 H 0.1412(2) 0.1719(3) 0.7141(2) 0.083 Uiso 1 calc R
C606 C 0.0584(3) 0.1813(3) 0.7197(3) 0.081(2) Uani 1 d .
H606 H 0.0505(3) 0.1334(3) 0.7026(3) 0.097 Uiso 1 calc R
C701 C 0.1826(3) 0.2678(4) 0.9280(3) 0.088(2) Uani 1 d .
H701 H 0.1677(3) 0.2197(4) 0.9402(3) 0.105 Uiso 1 calc R
C702 C 0.2156(3) 0.3126(5) 0.9584(3) 0.104(2) Uani 1 d .
H702 H 0.2223(3) 0.2970(5) 0.9927(3) 0.124 Uiso 1 calc R
C703 C 0.2386(3) 0.3782(5) 0.9405(4) 0.106(2) Uani 1 d .
H703 H 0.2624(3) 0.4078(5) 0.9620(4) 0.128 Uiso 1 calc R
C704 C 0.2292(3) 0.4036(4) 0.8933(3) 0.088(2) Uani 1 d .
H704 H 0.2463(3) 0.4502(4) 0.8811(3) 0.105 Uiso 1 calc R
C705 C 0.1947(3) 0.3614(4) 0.8628(3) 0.100(2) Uani 1 d .
H705 H 0.1868(3) 0.3794(4) 0.8293(3) 0.120 Uiso 1 calc R
C706 C 0.1713(3) 0.2931(4) 0.8801(3) 0.098(2) Uani 1 d .
H706 H 0.1473(3) 0.2636(4) 0.8586(3) 0.118 Uiso 1 calc R
C801 C 0.3761(3) 0.2299(4) 0.9164(6) 0.162(4) Uani 1 d G
H801 H 0.3393(4) 0.2307(6) 0.9037(9) 0.194 Uiso 1 d G
C802 C 0.3858(5) 0.2359(4) 0.9681(5) 0.203(8) Uani 1 d G
H802 H 0.3556(7) 0.2408(6) 0.9911(7) 0.244 Uiso 1 d G
C803 C 0.4393(6) 0.2348(4) 0.9865(2) 0.216(8) Uani 1 d G
H803 H 0.4459(10) 0.2389(6) 1.0221(3) 0.259 Uiso 1 d G
C804 C 0.4833(3) 0.2276(4) 0.9531(5) 0.178(5) Uani 1 d G
H804 H 0.5201(4) 0.2268(6) 0.9658(9) 0.214 Uiso 1 d G
C805 C 0.4736(4) 0.2216(3) 0.9014(5) 0.151(4) Uani 1 d G
H805 H 0.5038(7) 0.2167(5) 0.8784(7) 0.181 Uiso 1 d G
C806 C 0.4201(6) 0.2227(3) 0.8830(2) 0.144(4) Uani 1 d G
H806 H 0.4134(10) 0.2186(5) 0.8474(3) 0.172 Uiso 1 d G
C901 C 0.0291(2) 0.1337(4) 1.0978(3) 0.213(6) Uani 1 d G
H901 H -0.0036(3) 0.1035(6) 1.0934(5) 0.256 Uiso 1 d G
C902 C 0.0309(2) 0.1914(5) 1.1338(2) 0.135(3) Uani 1 d G
H902 H -0.0006(3) 0.2014(7) 1.1544(3) 0.162 Uiso 1 d G
C903 C 0.0778(4) 0.2347(3) 1.1400(2) 0.118(3) Uani 1 d G
H903 H 0.0790(6) 0.2749(4) 1.1651(3) 0.141 Uiso 1 d G
C904 C 0.1229(2) 0.2203(4) 1.1104(3) 0.126(3) Uani 1 d G
H904 H 0.1557(3) 0.2505(6) 1.1148(5) 0.152 Uiso 1 d G
C905 C 0.1212(2) 0.1627(5) 1.0744(3) 0.131(3) Uani 1 d G
H905 H 0.1527(3) 0.1527(7) 1.0537(4) 0.157 Uiso 1 d G
C906 C 0.0743(4) 0.1194(4) 1.0681(2) 0.184(5) Uani 1 d G
H906 H 0.0731(6) 0.0791(5) 1.0430(3) 0.221 Uiso 1 d G

loop_
_atom_type_symbol
_atom_type_description
_atom_type_scat_dispersion_real
_atom_type_scat_dispersion_imag
_atom_type_scat_source
C C 0.0033 0.0016 'International Tables Vol C Tables 4.2.6.8 and 6.1.1.4'
H H 0.0000 0.0000 'International Tables Vol C Tables 4.2.6.8 and 6.1.1.4'

loop_
_geom_angle_atom_site_label_1
_geom_angle_atom_site_label_2
_geom_angle_atom_site_label_3
_geom_angle
_geom_angle_publ_flag
C9A C1 C2 117.6(3) yes
C9A C1 C17 122.2(4) yes
C2 C1 C17 120.2(4) yes
C3 C2 C1 120.8(4) yes
C3 C2 C23 119.3(4) yes
C1 C2 C23 119.9(4) yes
C2 C3 C4 120.4(4) yes
C2 C3 C29 120.0(4) yes
C4 C3 C29 119.6(4) yes
C4A C4 C3 118.5(3) yes
C4A C4 C35 121.9(4) yes
C3 C4 C35 119.6(3) yes
C4 C4A C9A 121.3(4) yes
C4 C4A C10 126.2(3) yes
C9A C4A C10 112.4(3) yes
C10A C5 C6 118.1(4) yes
C10A C5 C41 121.9(3) yes
C6 C5 C41 120.0(4) yes
C7 C6 C5 120.9(4) yes
C7 C6 C47 119.2(4) yes
C5 C6 C47 119.9(4) yes
C8 C7 C6 120.2(4) yes
C8 C7 C53 120.6(4) yes
C6 C7 C53 119.1(4) yes
C8A C8 C7 118.7(4) yes
C8A C8 C59 120.0(4) yes
C7 C8 C59 121.3(4) yes
C8 C8A C10A 120.6(4) yes
C8 C8A C9 126.8(3) yes
C10A C8A C9 112.5(3) yes
C8A C9 C12 107.3(3) yes
C8A C9 C9A 105.0(3) yes
C12 C9 C9A 106.5(3) yes
C8A C9 H9 112.5(2) ?
C12 C9 H9 112.5(2) ?
C9A C9 H9 112.5(2) ?
C4A C9A C1 121.3(4) yes
C4A C9A C9 112.4(4) yes
C1 C9A C9 126.2(3) yes
C11 C10 C10A 107.5(3) yes
C11 C10 C4A 106.1(3) yes
C10A C10 C4A 105.1(3) yes
C11 C10 H10 112.5(2) ?
C10A C10 H10 112.5(2) ?
C4A C10 H10 112.5(2) ?
C5 C10A C8A 121.3(4) yes
C5 C10A C10 126.1(3) yes
C8A C10A C10 112.6(3) yes
C16 C11 C12 120.4(4) yes
C16 C11 C10 126.7(4) yes
C12 C11 C10 112.9(3) yes
C13 C12 C11 121.6(4) yes
C13 C12 C9 126.3(3) yes
C11 C12 C9 112.0(3) yes
C12 C13 C14 118.1(4) yes
C12 C13 C65 122.5(4) yes
C14 C13 C65 119.3(4) yes
C15 C14 C13 120.9(4) yes
C15 C14 C71 120.0(4) yes
C13 C14 C71 119.1(4) yes
C14 C15 C16 120.3(4) yes
C14 C15 C77 120.5(4) yes
C16 C15 C77 119.2(4) yes
C11 C16 C15 118.7(4) yes
C11 C16 C83 120.6(4) yes
C15 C16 C83 120.7(4) yes
C18 C17 C22 117.3(4) yes
C18 C17 C1 121.0(4) yes
C22 C17 C1 121.6(4) yes
C19 C18 C17 121.5(4) yes
C19 C18 H18 119.2(3) ?
C17 C18 H18 119.2(3) ?
C20 C19 C18 119.5(4) yes
C20 C19 H19 120.3(3) ?
C18 C19 H19 120.3(3) ?
C19 C20 C21 120.7(4) yes
C19 C20 H20 119.7(3) ?
C21 C20 H20 119.7(3) ?
C20 C21 C22 119.1(4) yes
C20 C21 H21 120.4(3) ?
C22 C21 H21 120.4(3) ?
C21 C22 C17 121.9(4) yes
C21 C22 H22 119.1(3) ?
C17 C22 H22 119.1(2) ?
C28 C23 C24 116.9(4) yes
C28 C23 C2 121.4(4) yes
C24 C23 C2 121.6(4) yes
C25 C24 C23 121.3(4) yes
C25 C24 H24 119.3(3) ?
C23 C24 H24 119.3(3) ?
C26 C25 C24 120.6(5) yes
C26 C25 H25 119.7(3) ?
C24 C25 H25 119.7(3) ?
C25 C26 C27 119.4(5) yes
C25 C26 H26 120.3(3) ?
C27 C26 H26 120.3(3) ?
C26 C27 C28 120.1(5) yes
C26 C27 H27 120.0(3) ?
C28 C27 H27 120.0(3) ?
C23 C28 C27 121.6(4) yes
C23 C28 H28 119.2(3) ?
C27 C28 H28 119.2(3) ?
C34 C29 C30 118.3(4) yes
C34 C29 C3 122.0(4) yes
C30 C29 C3 119.7(4) yes
C31 C30 C29 121.0(4) yes
C31 C30 H30 119.5(3) ?
C29 C30 H30 119.5(3) ?
C32 C31 C30 119.5(4) yes
C32 C31 H31 120.3(3) ?
C30 C31 H31 120.3(3) ?
C31 C32 C33 120.4(4) yes
C31 C32 H32 119.8(3) ?
C33 C32 H32 119.8(3) ?
C32 C33 C34 120.1(5) yes
C32 C33 H33 120.0(3) ?
C34 C33 H33 120.0(3) ?
C33 C34 C29 120.7(4) yes
C33 C34 H34 119.6(3) ?
C29 C34 H34 119.6(3) ?
C36 C35 C40 119.1(4) yes
C36 C35 C4 120.0(4) yes
C40 C35 C4 120.9(4) yes
C35 C36 C37 119.7(4) yes
C35 C36 H36 120.1(3) ?
C37 C36 H36 120.1(3) ?
C38 C37 C36 121.4(4) yes
C38 C37 H37 119.3(3) ?
C36 C37 H37 119.3(3) ?
C37 C38 C39 119.6(4) yes
C37 C38 H38 120.2(3) ?
C39 C38 H38 120.2(3) ?
C38 C39 C40 120.1(5) yes
C38 C39 H39 120.0(3) ?
C40 C39 H39 120.0(3) ?
C35 C40 C39 120.1(4) yes
C35 C40 H40 120.0(2) ?
C39 C40 H40 120.0(3) ?
C46 C41 C42 118.8(4) yes
C46 C41 C5 119.9(4) yes
C42 C41 C5 121.2(4) yes
C43 C42 C41 120.4(4) yes
C43 C42 H42 119.8(3) ?
C41 C42 H42 119.8(3) ?
C44 C43 C42 120.9(5) yes
C44 C43 H43 119.6(3) ?
C42 C43 H43 119.6(3) ?
C43 C44 C45 119.3(5) yes
C43 C44 H44 120.3(3) ?
C45 C44 H44 120.3(3) ?
C46 C45 C44 120.5(5) yes
C46 C45 H45 119.8(3) ?
C44 C45 H45 119.8(3) ?
C45 C46 C41 120.2(4) yes
C45 C46 H46 119.9(3) ?
C41 C46 H46 119.9(3) ?
C48 C47 C52 117.6(4) yes
C48 C47 C6 120.1(4) yes
C52 C47 C6 122.2(4) yes
C47 C48 C49 121.6(5) yes
C47 C48 H48 119.2(3) ?
C49 C48 H48 119.2(3) ?
C50 C49 C48 118.9(5) yes
C50 C49 H49 120.6(4) ?
C48 C49 H49 120.6(3) ?
C49 C50 C51 121.1(5) yes
C49 C50 H50 119.5(4) ?
C51 C50 H50 119.5(3) ?
C52 C51 C50 118.5(5) yes
C52 C51 H51 120.7(3) ?
C50 C51 H51 120.7(3) ?
C51 C52 C47 122.2(5) yes
C51 C52 H52 118.9(3) ?
C47 C52 H52 118.9(3) ?
C54 C53 C58 118.5(4) yes
C54 C53 C7 121.3(4) yes
C58 C53 C7 120.2(4) yes
C53 C54 C55 121.2(5) yes
C53 C54 H54 119.4(3) ?
C55 C54 H54 119.4(3) ?
C56 C55 C54 119.7(5) yes
C56 C55 H55 120.1(3) ?
C54 C55 H55 120.1(3) ?
C55 C56 C57 120.1(5) yes
C55 C56 H56 119.9(3) ?
C57 C56 H56 119.9(3) ?
C56 C57 C58 120.1(5) yes
C56 C57 H57 119.9(3) ?
C58 C57 H57 119.9(3) ?
C57 C58 C53 120.3(4) yes
C57 C58 H58 119.9(3) ?
C53 C58 H58 119.9(3) ?
C60 C59 C64 117.5(4) yes
C60 C59 C8 121.1(4) yes
C64 C59 C8 121.4(4) yes
C61 C60 C59 121.6(4) yes
C61 C60 H60 119.2(3) ?
C59 C60 H60 119.2(2) ?
C60 C61 C62 119.8(5) yes
C60 C61 H61 120.1(3) ?
C62 C61 H61 120.1(3) ?
C63 C62 C61 119.6(5) yes
C63 C62 H62 120.2(3) ?
C61 C62 H62 120.2(3) ?
C62 C63 C64 120.5(5) yes
C62 C63 H63 119.7(3) ?
C64 C63 H63 119.7(3) ?
C63 C64 C59 120.9(4) yes
C63 C64 H64 119.5(3) ?
C59 C64 H64 119.5(3) ?
C70 C65 C66 119.5(4) yes
C70 C65 C13 121.5(4) yes
C66 C65 C13 118.9(4) yes
C65 C66 C67 120.3(5) yes
C65 C66 H66 119.9(3) ?
C67 C66 H66 119.9(3) ?
C68 C67 C66 119.5(6) yes
C68 C67 H67 120.3(4) ?
C66 C67 H67 120.3(3) ?
C67 C68 C69 120.8(5) yes
C67 C68 H68 119.6(4) ?
C69 C68 H68 119.6(3) ?
C68 C69 C70 120.2(5) yes
C68 C69 H69 119.9(3) ?
C70 C69 H69 119.9(3) ?
C65 C70 C69 119.7(5) yes
C65 C70 H70 120.1(3) ?
C69 C70 H70 120.1(3) ?
C72 C71 C76 118.0(4) yes
C72 C71 C14 120.0(4) yes
C76 C71 C14 122.0(4) yes
C73 C72 C71 122.4(5) yes
C73 C72 H72 118.8(3) ?
C71 C72 H72 118.8(3) ?
C72 C73 C74 118.8(5) yes
C72 C73 H73 120.6(3) ?
C74 C73 H73 120.6(3) ?
C75 C74 C73 120.4(5) yes
C75 C74 H74 119.8(3) ?
C73 C74 H74 119.8(3) ?
C74 C75 C76 121.5(5) yes
C74 C75 H75 119.3(3) ?
C76 C75 H75 119.3(3) ?
C75 C76 C71 118.9(5) yes
C75 C76 H76 120.5(3) ?
C71 C76 H76 120.5(3) ?
C82 C77 C78 118.6(4) yes
C82 C77 C15 120.5(4) yes
C78 C77 C15 120.8(4) yes
C77 C78 C79 120.1(4) yes
C77 C78 H78 119.9(3) ?
C79 C78 H78 119.9(3) ?
C80 C79 C78 120.5(5) yes
C80 C79 H79 119.8(3) ?
C78 C79 H79 119.8(3) ?
C81 C80 C79 119.9(4) yes
C81 C80 H80 120.0(3) ?
C79 C80 H80 120.0(3) ?
C80 C81 C82 120.1(5) yes
C80 C81 H81 120.0(3) ?
C82 C81 H81 120.0(3) ?
C77 C82 C81 120.8(4) yes
C77 C82 H82 119.6(2) ?
C81 C82 H82 119.6(3) ?
C84 C83 C88 118.8(4) yes
C84 C83 C16 120.9(4) yes
C88 C83 C16 120.4(4) yes
C83 C84 C85 120.5(5) yes
C83 C84 H84 119.8(3) ?
C85 C84 H84 119.8(3) ?
C86 C85 C84 119.2(5) yes
C86 C85 H85 120.4(3) ?
C84 C85 H85 120.4(3) ?
C87 C86 C85 121.5(5) yes
C87 C86 H86 119.2(3) ?
C85 C86 H86 119.2(3) ?
C86 C87 C88 119.7(5) yes
C86 C87 H87 120.1(3) ?
C88 C87 H87 120.1(3) ?
C87 C88 C83 120.4(5) yes
C87 C88 H88 119.8(3) ?
C83 C88 H88 119.8(3) ?
C102 C101 C106 120.0(5) yes
C102 C101 H101 120.0(3) ?
C106 C101 H101 120.0(3) ?
C103 C102 C101 120.4(5) yes
C103 C102 H102 119.8(4) ?
C101 C102 H102 119.8(3) ?
C102 C103 C104 119.4(5) yes
C102 C103 H103 120.3(4) ?
C104 C103 H103 120.3(3) ?
C105 C104 C103 120.2(5) yes
C105 C104 H104 119.9(3) ?
C103 C104 H104 119.9(3) ?
C106 C105 C104 119.9(5) yes
C106 C105 H105 120.0(4) ?
C104 C105 H105 120.0(3) ?
C105 C106 C101 120.1(5) yes
C105 C106 H106 120.0(4) ?
C101 C106 H106 120.0(3) ?
C206 C201 C202 120.5(6) yes
C206 C201 H201 119.7(4) ?
C202 C201 H201 119.7(4) ?
C201 C202 C203 119.9(6) yes
C201 C202 H202 120.1(4) ?
C203 C202 H202 120.1(4) ?
C204 C203 C202 118.7(7) yes
C204 C203 H203 120.6(4) ?
C202 C203 H203 120.6(4) ?
C203 C204 C205 120.3(6) yes
C203 C204 H204 119.8(4) ?
C205 C204 H204 119.8(4) ?
C206 C205 C204 120.7(6) yes
C206 C205 H205 119.6(4) ?
C204 C205 H205 119.6(4) ?
C201 C206 C205 119.8(6) yes
C201 C206 H206 120.1(4) ?
C205 C206 H206 120.1(4) ?
C306 C301 C302 120.5(8) yes
C306 C301 H301 119.8(6) ?
C302 C301 H301 119.8(6) ?
C301 C302 C303 121.6(7) yes
C301 C302 H302 119.2(6) ?
C303 C302 H302 119.2(5) ?
C302 C303 C304 117.9(7) yes
C302 C303 H303 121.0(5) ?
C304 C303 H303 121.0(6) ?
C305 C304 C303 120.2(9) yes
C305 C304 H304 119.9(7) ?
C303 C304 H304 119.9(6) ?
C304 C305 C306 119.9(9) yes
C304 C305 H305 120.1(7) ?
C306 C305 H305 120.1(7) ?
C301 C306 C305 119.9(9) yes
C301 C306 H306 120.1(6) ?
C305 C306 H306 120.1(7) ?
C402 C401 C406 120.0 yes
C402 C401 H401 120.0 ?
C406 C401 H401 120.0 ?
C401 C402 C403 120.0 yes
C401 C402 H402 120.0 ?
C403 C402 H402 120.0 ?
C404 C403 C402 120.0 yes
C404 C403 H403 120.0 ?
C402 C403 H403 120.0 ?
C403 C404 C405 120.0 yes
C403 C404 H404 120.0 ?
C405 C404 H404 120.0 ?
C404 C405 C406 120.0 yes
C404 C405 H405 120.0 ?
C406 C405 H405 120.0 ?
C405 C406 C401 120.0 yes
C405 C406 H406 120.0 ?
C401 C406 H406 120.0 ?
C506 C501 C502 119.5(7) yes
C506 C501 H501 120.3(5) ?
C502 C501 H501 120.3(5) ?
C503 C502 C501 120.6(7) yes
C503 C502 H502 119.7(5) ?
C501 C502 H502 119.7(5) ?
C504 C503 C502 119.6(7) yes
C504 C503 H503 120.2(5) ?
C502 C503 H503 120.2(5) ?
C503 C504 C505 120.9(7) yes
C503 C504 H504 119.5(5) ?
C505 C504 H504 119.5(4) ?
C506 C505 C504 119.1(7) yes
C506 C505 H505 120.5(5) ?
C504 C505 H505 120.5(4) ?
C505 C506 C501 120.3(7) yes
C505 C506 H506 119.8(5) ?
C501 C506 H506 119.8(5) ?
C602 C601 C606 119.9(6) yes
C602 C601 H601 120.1(4) ?
C606 C601 H601 120.1(4) ?
C601 C602 C603 119.4(6) yes
C601 C602 H602 120.3(4) ?
C603 C602 H602 120.3(4) ?
C604 C603 C602 119.6(6) yes
C604 C603 H603 120.2(4) ?
C602 C603 H603 120.2(4) ?
C605 C604 C603 120.8(6) yes
C605 C604 H604 119.6(4) ?
C603 C604 H604 119.6(4) ?
C604 C605 C606 119.3(6) yes
C604 C605 H605 120.3(4) ?
C606 C605 H605 120.3(4) ?
C605 C606 C601 121.0(6) yes
C605 C606 H606 119.5(4) ?
C601 C606 H606 119.5(4) ?
C706 C701 C702 119.0(7) yes
C706 C701 H701 120.5(4) ?
C702 C701 H701 120.5(5) ?
C703 C702 C701 120.4(7) yes
C703 C702 H702 119.8(5) ?
C701 C702 H702 119.8(5) ?
C704 C703 C702 122.0(7) yes
C704 C703 H703 119.0(5) ?
C702 C703 H703 119.0(5) ?
C703 C704 C705 118.6(7) yes
C703 C704 H704 120.7(5) ?
C705 C704 H704 120.7(5) ?
C704 C705 C706 120.5(7) yes
C704 C705 H705 119.7(5) ?
C706 C705 H705 119.7(4) ?
C701 C706 C705 119.4(7) yes
C701 C706 H706 120.3(4) ?
C705 C706 H706 120.3(4) ?
C802 C801 C806 120.0 yes
C802 C801 H801 120.1 ?
C806 C801 H801 119.9 ?
C801 C802 C803 120.0 yes
C801 C802 H802 120.0 ?
C803 C802 H802 120.0 ?
C802 C803 C804 120.0 yes
C802 C803 H803 120.0 ?
C804 C803 H803 120.1 ?
C805 C804 C803 120.0 yes
C805 C804 H804 120.0 ?
C803 C804 H804 120.0 ?
C804 C805 C806 120.0 yes
C804 C805 H805 120.0 ?
C806 C805 H805 120.0 ?
C801 C806 C805 120.0 yes
C801 C806 H806 120.0 ?
C805 C806 H806 120.0 ?
C906 C901 C902 120.0 yes
C906 C901 H901 120.0 ?
C902 C901 H901 120.0 ?
C901 C902 C903 120.0 yes
C901 C902 H902 120.0 ?
C903 C902 H902 120.0 ?
C902 C903 C904 120.0 yes
C902 C903 H903 120.0 ?
C904 C903 H903 120.0 ?
C905 C904 C903 120.0 yes
C905 C904 H904 120.0 ?
C903 C904 H904 120.0 ?
C904 C905 C906 120.0 yes
C904 C905 H905 120.0 ?
C906 C905 H905 120.0 ?
C901 C906 C905 120.0 yes
C901 C906 H906 120.1 ?
C905 C906 H906 120.0 ?

loop_
_geom_bond_atom_site_label_1
_geom_bond_atom_site_label_2
_geom_bond_distance
_geom_bond_publ_flag
C1 C9A 1.404(5) yes
C1 C2 1.417(5) yes
C1 C17 1.485(5) yes
C2 C3 1.405(5) yes
C2 C23 1.488(6) yes
C3 C4 1.414(5) yes
C3 C29 1.499(6) yes
C4 C4A 1.386(5) yes
C4 C35 1.504(5) yes
C4A C9A 1.396(5) yes
C4A C10 1.539(5) yes
C5 C10A 1.389(6) yes
C5 C6 1.412(5) yes
C5 C41 1.502(5) yes
C6 C7 1.405(5) yes
C6 C47 1.496(6) yes
C7 C8 1.402(6) yes
C7 C53 1.496(5) yes
C8 C8A 1.400(5) yes
C8 C59 1.499(6) yes
C8A C10A 1.401(5) yes
C8A C9 1.525(6) yes
C9 C12 1.537(5) yes
C9 C9A 1.537(5) yes
C9 H9 1.00 ?
C10 C11 1.520(6) yes
C10 C10A 1.529(5) yes
C10 H10 1.00 ?
C11 C16 1.401(5) yes
C11 C12 1.405(5) yes
C12 C13 1.383(5) yes
C13 C14 1.423(5) yes
C13 C65 1.482(5) yes
C14 C15 1.396(6) yes
C14 C71 1.503(6) yes
C15 C16 1.415(6) yes
C15 C77 1.511(6) yes
C16 C83 1.507(6) yes
C17 C18 1.391(5) yes
C17 C22 1.393(6) yes
C18 C19 1.384(6) yes
C18 H18 0.95 ?
C19 C20 1.377(6) yes
C19 H19 0.95 ?
C20 C21 1.380(6) yes
C20 H20 0.95 ?
C21 C22 1.382(6) yes
C21 H21 0.95 ?
C22 H22 0.95 ?
C23 C28 1.388(6) yes
C23 C24 1.390(6) yes
C24 C25 1.388(6) yes
C24 H24 0.95 ?
C25 C26 1.365(7) yes
C25 H25 0.95 ?
C26 C27 1.373(6) yes
C26 H26 0.95 ?
C27 C28 1.391(6) yes
C27 H27 0.95 ?
C28 H28 0.95 ?
C29 C34 1.389(6) yes
C29 C30 1.394(6) yes
C30 C31 1.385(6) yes
C30 H30 0.95 ?
C31 C32 1.376(7) yes
C31 H31 0.95 ?
C32 C33 1.378(6) yes
C32 H32 0.95 ?
C33 C34 1.379(6) yes
C33 H33 0.95 ?
C34 H34 0.95 ?
C35 C36 1.378(6) yes
C35 C40 1.391(6) yes
C36 C37 1.392(6) yes
C36 H36 0.95 ?
C37 C38 1.354(7) yes
C37 H37 0.95 ?
C38 C39 1.376(6) yes
C38 H38 0.95 ?
C39 C40 1.396(6) yes
C39 H39 0.95 ?
C40 H40 0.95 ?
C41 C46 1.385(6) yes
C41 C42 1.395(6) yes
C42 C43 1.372(6) yes
C42 H42 0.95 ?
C43 C44 1.370(6) yes
C43 H43 0.95 ?
C44 C45 1.385(7) yes
C44 H44 0.95 ?
C45 C46 1.381(6) yes
C45 H45 0.95 ?
C46 H46 0.95 ?
C47 C48 1.374(6) yes
C47 C52 1.379(6) yes
C48 C49 1.393(7) yes
C48 H48 0.95 ?
C49 C50 1.365(7) yes
C49 H49 0.95 ?
C50 C51 1.382(7) yes
C50 H50 0.95 ?
C51 C52 1.378(6) yes
C51 H51 0.95 ?
C52 H52 0.95 ?
C53 C54 1.378(6) yes
C53 C58 1.396(6) yes
C54 C55 1.384(6) yes
C54 H54 0.95 ?
C55 C56 1.373(7) yes
C55 H55 0.95 ?
C56 C57 1.379(7) yes
C56 H56 0.95 ?
C57 C58 1.383(6) yes
C57 H57 0.95 ?
C58 H58 0.95 ?
C59 C60 1.388(6) yes
C59 C64 1.394(5) yes
C60 C61 1.374(6) yes
C60 H60 0.95 ?
C61 C62 1.391(7) yes
C61 H61 0.95 ?
C62 C63 1.364(7) yes
C62 H62 0.95 ?
C63 C64 1.383(6) yes
C63 H63 0.95 ?
C64 H64 0.95 ?
C65 C70 1.393(6) yes
C65 C66 1.394(6) yes
C66 C67 1.411(6) yes
C66 H66 0.95 ?
C67 C68 1.369(8) yes
C67 H67 0.95 ?
C68 C69 1.387(8) yes
C68 H68 0.95 ?
C69 C70 1.399(6) yes
C69 H69 0.95 ?
C70 H70 0.95 ?
C71 C72 1.389(6) yes
C71 C76 1.401(6) yes
C72 C73 1.368(6) yes
C72 H72 0.95 ?
C73 C74 1.379(7) yes
C73 H73 0.95 ?
C74 C75 1.359(7) yes
C74 H74 0.95 ?
C75 C76 1.388(7) yes
C75 H75 0.95 ?
C76 H76 0.95 ?
C77 C82 1.380(6) yes
C77 C78 1.387(6) yes
C78 C79 1.391(6) yes
C78 H78 0.95 ?
C79 C80 1.377(7) yes
C79 H79 0.95 ?
C80 C81 1.360(7) yes
C80 H80 0.95 ?
C81 C82 1.397(6) yes
C81 H81 0.95 ?
C82 H82 0.95 ?
C83 C84 1.376(6) yes
C83 C88 1.393(6) yes
C84 C85 1.394(6) yes
C84 H84 0.95 ?
C85 C86 1.367(7) yes
C85 H85 0.95 ?
C86 C87 1.353(8) yes
C86 H86 0.95 ?
C87 C88 1.384(7) yes
C87 H87 0.95 ?
C88 H88 0.95 ?
C101 C102 1.346(7) yes
C101 C106 1.359(7) yes
C101 H101 0.95 ?
C102 C103 1.339(7) yes
C102 H102 0.95 ?
C103 C104 1.370(7) yes
C103 H103 0.95 ?
C104 C105 1.345(7) yes
C104 H104 0.95 ?
C105 C106 1.340(7) yes
C105 H105 0.95 ?
C106 H106 0.95 ?
C201 C206 1.355(8) yes
C201 C202 1.391(8) yes
C201 H201 0.95 ?
C202 C203 1.399(8) yes
C202 H202 0.95 ?
C203 C204 1.376(8) yes
C203 H203 0.95 ?
C204 C205 1.378(7) yes
C204 H204 0.95 ?
C205 C206 1.376(7) yes
C205 H205 0.95 ?
C206 H206 0.95 ?
C301 C306 1.329(11) yes
C301 C302 1.341(9) yes
C301 H301 0.95 ?
C302 C303 1.363(8) yes
C302 H302 0.95 ?
C303 C304 1.370(10) yes
C303 H303 0.95 ?
C304 C305 1.357(13) yes
C304 H304 0.95 ?
C305 C306 1.371(12) yes
C305 H305 0.95 ?
C306 H306 0.95 ?
C401 C402 1.38 yes
C401 C406 1.38 yes
C401 H401 0.95 ?
C402 C403 1.38 yes
C402 H402 0.95 ?
C403 C404 1.38 yes
C403 H403 0.95 ?
C404 C405 1.38 yes
C404 H404 0.95 ?
C405 C406 1.38 yes
C405 H405 0.95 ?
C406 H406 0.95 ?
C501 C506 1.362(8) yes
C501 C502 1.362(9) yes
C501 H501 0.95 ?
C502 C503 1.347(9) yes
C502 H502 0.95 ?
C503 C504 1.347(8) yes
C503 H503 0.95 ?
C504 C505 1.368(8) yes
C504 H504 0.95 ?
C505 C506 1.354(8) yes
C505 H505 0.95 ?
C506 H506 0.95 ?
C601 C602 1.364(8) yes
C601 C606 1.366(8) yes
C601 H601 0.95 ?
C602 C603 1.381(8) yes
C602 H602 0.95 ?
C603 C604 1.367(8) yes
C603 H603 0.95 ?
C604 C605 1.358(7) yes
C604 H604 0.95 ?
C605 C606 1.358(7) yes
C605 H605 0.95 ?
C606 H606 0.95 ?
C701 C706 1.356(9) yes
C701 C702 1.361(9) yes
C701 H701 0.95 ?
C702 C703 1.333(9) yes
C702 H702 0.95 ?
C703 C704 1.329(9) yes
C703 H703 0.95 ?
C704 C705 1.360(8) yes
C704 H704 0.95 ?
C705 C706 1.369(8) yes
C705 H705 0.95 ?
C706 H706 0.95 ?
C801 C802 1.38 yes
C801 C806 1.38 yes
C801 H801 0.95 ?
C802 C803 1.38 yes
C802 H802 0.95 ?
C803 C804 1.38 yes
C803 H803 0.95 ?
C804 C805 1.38 yes
C804 H804 0.95 ?
C805 C806 1.38 yes
C805 H805 0.95 ?
C806 H806 0.95 ?
C901 C906 1.36 yes
C901 C902 1.36 yes
C901 H901 0.95 ?
C902 C903 1.36 yes
C902 H902 0.95 ?
C903 C904 1.36 yes
C903 H903 0.95 ?
C904 C905 1.36 yes
C904 H904 0.95 ?
C905 C906 1.36 yes
C905 H905 0.95 ?
C906 H906 0.95 ?

loop_
_geom_torsion_atom_site_label_1
_geom_torsion_atom_site_label_2
_geom_torsion_atom_site_label_3
_geom_torsion_atom_site_label_4
_geom_torsion
C9A C1 C2 C3 -0.1(6)
C17 C1 C2 C3 -178.4(4)
C9A C1 C2 C23 179.9(4)
C17 C1 C2 C23 1.6(6)
C1 C2 C3 C4 -0.7(5)
C23 C2 C3 C4 179.3(4)
C1 C2 C3 C29 179.7(4)
C23 C2 C3 C29 -0.4(5)
C2 C3 C4 C4A 0.0(6)
C29 C3 C4 C4A 179.6(4)
C2 C3 C4 C35 179.0(3)
C29 C3 C4 C35 -1.3(6)
C3 C4 C4A C9A 1.6(5)
C35 C4 C4A C9A -177.5(3)
C3 C4 C4A C10 -175.8(4)
C35 C4 C4A C10 5.1(6)
C10A C5 C6 C7 3.9(6)
C41 C5 C6 C7 -173.2(4)
C10A C5 C6 C47 -173.0(4)
C41 C5 C6 C47 9.9(6)
C5 C6 C7 C8 -1.4(6)
C47 C6 C7 C8 175.4(4)
C5 C6 C7 C53 178.5(4)
C47 C6 C7 C53 -4.7(6)
C6 C7 C8 C8A -3.0(6)
C53 C7 C8 C8A 177.1(4)
C6 C7 C8 C59 176.1(4)
C53 C7 C8 C59 -3.8(6)
C7 C8 C8A C10A 5.0(6)
C59 C8 C8A C10A -174.1(4)
C7 C8 C8A C9 -170.9(4)
C59 C8 C8A C9 9.9(6)
C8 C8A C9 C12 -125.7(4)
C10A C8A C9 C12 58.1(4)
C8 C8A C9 C9A 121.3(4)
C10A C8A C9 C9A -55.0(4)
C4 C4A C9A C1 -2.4(5)
C10 C4A C9A C1 175.3(4)
C4 C4A C9A C9 177.7(4)
C10 C4A C9A C9 -4.6(4)
C2 C1 C9A C4A 1.6(5)
C17 C1 C9A C4A 179.9(3)
C2 C1 C9A C9 -178.6(4)
C17 C1 C9A C9 -0.3(6)
C8A C9 C9A C4A 60.1(4)
C12 C9 C9A C4A -53.5(4)
C8A C9 C9A C1 -119.7(4)
C12 C9 C9A C1 126.7(4)
C4 C4A C10 C11 -123.0(4)
C9A C4A C10 C11 59.4(4)
C4 C4A C10 C10A 123.3(4)
C9A C4A C10 C10A -54.3(4)
C6 C5 C10A C8A -1.8(6)
C41 C5 C10A C8A 175.2(4)
C6 C5 C10A C10 175.8(4)
C41 C5 C10A C10 -7.2(6)
C8 C8A C10A C5 -2.6(6)
C9 C8A C10A C5 173.9(4)
C8 C8A C10A C10 179.4(3)
C9 C8A C10A C10 -4.0(5)
C11 C10 C10A C5 129.0(4)
C4A C10 C10A C5 -118.3(4)
C11 C10 C10A C8A -53.2(4)
C4A C10 C10A C8A 59.5(4)
C10A C10 C11 C16 -125.6(4)
C4A C10 C11 C16 122.4(4)
C10A C10 C11 C12 57.5(4)
C4A C10 C11 C12 -54.5(4)
C16 C11 C12 C13 -3.0(6)
C10 C11 C12 C13 174.2(4)
C16 C11 C12 C9 179.4(4)
C10 C11 C12 C9 -3.4(5)
C8A C9 C12 C13 128.8(4)
C9A C9 C12 C13 -119.2(4)
C8A C9 C12 C11 -53.7(4)
C9A C9 C12 C11 58.3(4)
C11 C12 C13 C14 0.8(6)
C9 C12 C13 C14 178.1(4)
C11 C12 C13 C65 -177.9(4)
C9 C12 C13 C65 -0.6(6)
C12 C13 C14 C15 1.8(6)
C65 C13 C14 C15 -179.5(4)
C12 C13 C14 C71 -175.2(4)
C65 C13 C14 C71 3.5(6)
C13 C14 C15 C16 -2.3(6)
C71 C14 C15 C16 174.7(4)
C13 C14 C15 C77 179.9(4)
C71 C14 C15 C77 -3.2(6)
C12 C11 C16 C15 2.5(6)
C10 C11 C16 C15 -174.3(4)
C12 C11 C16 C83 -177.5(4)
C10 C11 C16 C83 5.8(6)
C14 C15 C16 C11 0.1(6)
C77 C15 C16 C11 178.0(4)
C14 C15 C16 C83 -180.0(4)
C77 C15 C16 C83 -2.1(6)
C9A C1 C17 C18 58.5(6)
C2 C1 C17 C18 -123.3(4)
C9A C1 C17 C22 -122.8(4)
C2 C1 C17 C22 55.4(6)
C22 C17 C18 C19 -0.7(6)
C1 C17 C18 C19 178.0(4)
C17 C18 C19 C20 -0.1(7)
C18 C19 C20 C21 0.8(8)
C19 C20 C21 C22 -0.9(7)
C20 C21 C22 C17 0.1(7)
C18 C17 C22 C21 0.7(6)
C1 C17 C22 C21 -178.1(4)
C3 C2 C23 C28 62.6(6)
C1 C2 C23 C28 -117.5(5)
C3 C2 C23 C24 -118.7(5)
C1 C2 C23 C24 61.3(6)
C28 C23 C24 C25 1.7(7)
C2 C23 C24 C25 -177.1(5)
C23 C24 C25 C26 0.1(8)
C24 C25 C26 C27 -1.8(8)
C25 C26 C27 C28 1.6(8)
C24 C23 C28 C27 -1.8(7)
C2 C23 C28 C27 177.0(4)
C26 C27 C28 C23 0.2(8)
C2 C3 C29 C34 67.2(6)
C4 C3 C29 C34 -112.5(5)
C2 C3 C29 C30 -113.9(4)
C4 C3 C29 C30 66.5(6)
C34 C29 C30 C31 2.3(7)
C3 C29 C30 C31 -176.7(4)
C29 C30 C31 C32 -0.6(7)
C30 C31 C32 C33 -1.6(7)
C31 C32 C33 C34 2.1(7)
C32 C33 C34 C29 -0.3(7)
C30 C29 C34 C33 -1.8(7)
C3 C29 C34 C33 177.2(4)
C4A C4 C35 C36 60.8(5)
C3 C4 C35 C36 -118.3(4)
C4A C4 C35 C40 -121.8(4)
C3 C4 C35 C40 59.2(6)
C40 C35 C36 C37 0.2(6)
C4 C35 C36 C37 177.7(4)
C35 C36 C37 C38 -1.1(7)
C36 C37 C38 C39 0.6(7)
C37 C38 C39 C40 0.7(8)
C36 C35 C40 C39 1.0(6)
C4 C35 C40 C39 -176.4(4)
C38 C39 C40 C35 -1.5(7)
C10A C5 C41 C46 -119.1(5)
C6 C5 C41 C46 57.9(6)
C10A C5 C41 C42 58.0(6)
C6 C5 C41 C42 -125.0(4)
C46 C41 C42 C43 0.2(6)
C5 C41 C42 C43 -176.9(4)
C41 C42 C43 C44 0.0(7)
C42 C43 C44 C45 -1.0(8)
C43 C44 C45 C46 1.8(8)
C44 C45 C46 C41 -1.6(7)
C42 C41 C46 C45 0.6(7)
C5 C41 C46 C45 177.7(4)
C7 C6 C47 C48 -107.7(5)
C5 C6 C47 C48 69.2(5)
C7 C6 C47 C52 69.5(5)
C5 C6 C47 C52 -113.6(5)
C52 C47 C48 C49 -2.1(7)
C6 C47 C48 C49 175.2(4)
C47 C48 C49 C50 1.0(7)
C48 C49 C50 C51 1.1(8)
C49 C50 C51 C52 -2.0(8)
C50 C51 C52 C47 0.8(7)
C48 C47 C52 C51 1.2(7)
C6 C47 C52 C51 -176.1(4)
C8 C7 C53 C54 69.5(6)
C6 C7 C53 C54 -110.4(5)
C8 C7 C53 C58 -111.8(5)
C6 C7 C53 C58 68.3(5)
C58 C53 C54 C55 0.8(7)
C7 C53 C54 C55 179.6(4)
C53 C54 C55 C56 -0.7(7)
C54 C55 C56 C57 0.6(8)
C55 C56 C57 C58 -0.7(7)
C56 C57 C58 C53 0.8(7)
C54 C53 C58 C57 -0.9(6)
C7 C53 C58 C57 -179.7(4)
C8A C8 C59 C60 56.0(5)
C7 C8 C59 C60 -123.1(4)
C8A C8 C59 C64 -124.7(4)
C7 C8 C59 C64 56.1(6)
C64 C59 C60 C61 -0.9(6)
C8 C59 C60 C61 178.4(4)
C59 C60 C61 C62 0.7(7)
C60 C61 C62 C63 -0.2(7)
C61 C62 C63 C64 0.0(7)
C62 C63 C64 C59 -0.2(7)
C60 C59 C64 C63 0.6(6)
C8 C59 C64 C63 -178.7(4)
C12 C13 C65 C70 -119.8(5)
C14 C13 C65 C70 61.5(5)
C12 C13 C65 C66 63.0(5)
C14 C13 C65 C66 -115.7(4)
C70 C65 C66 C67 -2.3(6)
C13 C65 C66 C67 175.0(4)
C65 C66 C67 C68 0.6(7)
C66 C67 C68 C69 1.4(8)
C67 C68 C69 C70 -1.6(8)
C66 C65 C70 C69 2.1(6)
C13 C65 C70 C69 -175.1(4)
C68 C69 C70 C65 -0.2(7)
C15 C14 C71 C72 -110.7(5)
C13 C14 C71 C72 66.3(5)
C15 C14 C71 C76 69.6(5)
C13 C14 C71 C76 -113.4(4)
C76 C71 C72 C73 0.4(7)
C14 C71 C72 C73 -179.3(4)
C71 C72 C73 C74 0.0(7)
C72 C73 C74 C75 -0.1(8)
C73 C74 C75 C76 -0.1(8)
C74 C75 C76 C71 0.5(7)
C72 C71 C76 C75 -0.6(6)
C14 C71 C76 C75 179.1(4)
C14 C15 C77 C82 62.6(6)
C16 C15 C77 C82 -115.3(5)
C14 C15 C77 C78 -119.4(5)
C16 C15 C77 C78 62.7(6)
C82 C77 C78 C79 1.1(7)
C15 C77 C78 C79 -176.9(4)
C77 C78 C79 C80 -0.4(7)
C78 C79 C80 C81 0.1(7)
C79 C80 C81 C82 -0.4(8)
C78 C77 C82 C81 -1.4(7)
C15 C77 C82 C81 176.6(4)
C80 C81 C82 C77 1.0(7)
C11 C16 C83 C84 59.3(5)
C15 C16 C83 C84 -120.6(5)
C11 C16 C83 C88 -121.6(5)
C15 C16 C83 C88 58.5(5)
C88 C83 C84 C85 -0.5(6)
C16 C83 C84 C85 178.6(4)
C83 C84 C85 C86 0.3(7)
C84 C85 C86 C87 -0.2(8)
C85 C86 C87 C88 0.3(8)
C86 C87 C88 C83 -0.4(7)
C84 C83 C88 C87 0.5(6)
C16 C83 C88 C87 -178.5(4)
C106 C101 C102 C103 -1.3(10)
C101 C102 C103 C104 0.0(11)
C102 C103 C104 C105 0.6(11)
C103 C104 C105 C106 0.0(10)
C104 C105 C106 C101 -1.2(9)
C102 C101 C106 C105 1.8(9)
C206 C201 C202 C203 -2.2(10)
C201 C202 C203 C204 1.4(9)
C202 C203 C204 C205 0.8(8)
C203 C204 C205 C206 -2.2(8)
C202 C201 C206 C205 0.8(9)
C204 C205 C206 C201 1.4(8)
C306 C301 C302 C303 2.2(11)
C301 C302 C303 C304 -1.2(10)
C302 C303 C304 C305 0.1(10)
C303 C304 C305 C306 0.2(12)
C302 C301 C306 C305 -2.0(12)
C304 C305 C306 C301 0.8(13)
C406 C401 C402 C403 0.0
C401 C402 C403 C404 0.0
C402 C403 C404 C405 0.0
C403 C404 C405 C406 0.0
C404 C405 C406 C401 0.0
C402 C401 C406 C405 0.0
C506 C501 C502 C503 -0.5(10)
C501 C502 C503 C504 0.2(10)
C502 C503 C504 C505 -0.6(9)
C503 C504 C505 C506 1.4(9)
C504 C505 C506 C501 -1.8(9)
C502 C501 C506 C505 1.3(9)
C606 C601 C602 C603 -1.0(9)
C601 C602 C603 C604 -0.5(9)
C602 C603 C604 C605 0.5(9)
C603 C604 C605 C606 1.0(9)
C604 C605 C606 C601 -2.5(9)
C602 C601 C606 C605 2.5(10)
C706 C701 C702 C703 -3.2(11)
C701 C702 C703 C704 1.9(12)
C702 C703 C704 C705 0.6(12)
C703 C704 C705 C706 -1.7(11)
C702 C701 C706 C705 2.2(11)
C704 C705 C706 C701 0.3(11)
C806 C801 C802 C803 0.0
C801 C802 C803 C804 0.0
C802 C803 C804 C805 0.0
C803 C804 C805 C806 0.0
C802 C801 C806 C805 0.0
C804 C805 C806 C801 0.0
C906 C901 C902 C903 0.0
C901 C902 C903 C904 0.0
C902 C903 C904 C905 0.0
C903 C904 C905 C906 0.0
C902 C901 C906 C905 0.0
C904 C905 C906 C901 0.0
